data_7712152
loop_
_publ_author_name
'Kudo, Eiji'
'Oba, Yuki'
'Yamamoto, Koji'
'Murahashi, Tetsuro'

_publ_section_title
;
 Di- and trinuclear sandwich complexes of a cross-conjugated fulvene.
;
_journal_issue 6
_journal_name_full 'Dalton transactions (Cambridge, England : 2003)'
_journal_page_first 1568
_journal_page_last 1573
_journal_paper_doi 10.1039/d2dt03521a
_journal_volume 52
_journal_year 2023
_chemical_formula_moiety 'C36 H28 Cl2 Pd2, C H2 Cl2, C3 H6, 1[CH2Cl2]'
_chemical_formula_sum 'C41 H36 Cl6 Pd2'
_chemical_formula_weight 954.20
_space_group_crystal_system monoclinic
_space_group_IT_number 15
_space_group_name_Hall '-C 2yc'
_space_group_name_H-M_alt 'C 1 2/c 1'
_atom_sites_solution_hydrogens geom
_atom_sites_solution_primary dual
_audit_creation_date 2022-11-28
_audit_creation_method
;
Olex2 1.5-alpha
(compiled 2022.11.02 svn.ra8b101fa for OlexSys, GUI svn.r6635)
;
_audit_update_record
;
2022-12-07 deposited with the CCDC.	2022-12-23 downloaded from the CCDC.
;
_cell_angle_alpha 90
_cell_angle_beta 113.2426(8)
_cell_angle_gamma 90
_cell_formula_units_Z 8
_cell_length_a 29.5654(7)
_cell_length_b 12.3888(3)
_cell_length_c 23.0650(6)
_cell_measurement_reflns_used 58667
_cell_measurement_temperature 123(2)
_cell_measurement_theta_max 27.51
_cell_measurement_theta_min 3.00
_cell_volume 7762.6(3)
_computing_cell_refinement 'RAPID AUTO (Rigaku, ????)'
_computing_data_collection 'RAPID AUTO (Rigaku, ????)'
_computing_data_reduction 'RAPID AUTO (Rigaku, ????)'
_computing_molecular_graphics 'Olex2 1.5-alpha (Dolomanov et al., 2009)'
_computing_publication_material 'Olex2 1.5-alpha (Dolomanov et al., 2009)'
_computing_structure_refinement 'SHELXL 2018/3 (Sheldrick, 2015)'
_computing_structure_solution 'SHELXT 2014/5 (Sheldrick, 2014)'
_diffrn_ambient_temperature 123.15
_diffrn_detector_area_resol_mean 10.000
_diffrn_measured_fraction_theta_full 0.998
_diffrn_measured_fraction_theta_max 0.998
_diffrn_measurement_device_type 'Rigaku R-AXIS RAPID'
_diffrn_measurement_method \w
_diffrn_radiation_type MoK\a
_diffrn_radiation_wavelength 0.71075
_diffrn_reflns_av_R_equivalents 0.0600
_diffrn_reflns_av_unetI/netI 0.0329
_diffrn_reflns_Laue_measured_fraction_full 0.998
_diffrn_reflns_Laue_measured_fraction_max 0.998
_diffrn_reflns_limit_h_max 38
_diffrn_reflns_limit_h_min -38
_diffrn_reflns_limit_k_max 16
_diffrn_reflns_limit_k_min -16
_diffrn_reflns_limit_l_max 29
_diffrn_reflns_limit_l_min -29
_diffrn_reflns_number 83972
_diffrn_reflns_point_group_measured_fraction_full 0.998
_diffrn_reflns_point_group_measured_fraction_max 0.998
_diffrn_reflns_theta_full 25.242
_diffrn_reflns_theta_max 27.480
_diffrn_reflns_theta_min 2.999
_exptl_absorpt_coefficient_mu 1.369
_exptl_absorpt_correction_T_max 0.934
_exptl_absorpt_correction_T_min 0.796
_exptl_absorpt_correction_type multi-scan
_exptl_absorpt_process_details 'ABSCOR (Rigaku, 1995)'
_exptl_crystal_colour red
_exptl_crystal_density_diffrn 1.633
_exptl_crystal_description platelet
_exptl_crystal_F_000 3808
_exptl_crystal_size_max 0.4
_exptl_crystal_size_mid 0.13
_exptl_crystal_size_min 0.05
_refine_diff_density_max 1.267
_refine_diff_density_min -1.391
_refine_diff_density_rms 0.090
_refine_ls_extinction_method none
_refine_ls_goodness_of_fit_ref 1.076
_refine_ls_hydrogen_treatment constr
_refine_ls_matrix_type full
_refine_ls_number_parameters 415
_refine_ls_number_reflns 8863
_refine_ls_number_restraints 18
_refine_ls_restrained_S_all 1.074
_refine_ls_R_factor_all 0.0405
_refine_ls_R_factor_gt 0.0325
_refine_ls_shift/su_max 0.001
_refine_ls_shift/su_mean 0.000
_refine_ls_structure_factor_coef Fsqd
_refine_ls_weighting_details 'w=1/[\s^2^(Fo^2^)+(0.0357P)^2^+13.7158P] where P=(Fo^2^+2Fc^2^)/3'
_refine_ls_weighting_scheme calc
_refine_ls_wR_factor_gt 0.0768
_refine_ls_wR_factor_ref 0.0815
_reflns_Friedel_coverage 0.000
_reflns_number_gt 7462
_reflns_number_total 8863
_reflns_threshold_expression 'I > 2\s(I)'
_cod_data_source_file d2dt03521a2.cif
_cod_data_source_block shelxl_CCDC3
_cod_depositor_comments 'Adding full bibliography for 7712149--7712153.cif.'
_cod_database_code 7712152
_shelx_shelxl_version_number 2018/3
_shelx_space_group_comment
;
The symmetry employed for this shelxl refinement is uniquely defined
by the following loop, which should always be used as a source of
symmetry information in preference to the above space-group names.
They are only intended as comments.
;
_shelx_estimated_absorpt_t_max 0.935
_shelx_estimated_absorpt_t_min 0.610
_olex2_refinement_description
;
1. Fixed Uiso
 At 1.2 times of:
  All C(H) groups, All C(H,H) groups
2. Uiso/Uaniso restraints and constraints
Uanis(C1) \\sim Ueq, Uanis(Cl1) \\sim Ueq, Uanis(Cl2) \\sim Ueq: with sigma of
0.1 and sigma for terminal atoms of 0.2
3.a Secondary CH2 refined with riding coordinates:
 C37(H37A,H37B), C38(H38A,H38B), C39(H39A,H39B), C40(H40A,H40B)
3.b Aromatic/amide H refined with riding coordinates:
 C1(H1), C2(H2), C3(H3), C4(H4), C8(H8), C9(H9), C10(H10), C11(H11), C12(H12),
 C14(H14), C15(H15), C16(H16), C17(H17), C18(H18), C19(H19), C20(H20), C21(H21),
  C22(H22), C26(H26), C27(H27), C28(H28), C29(H29), C30(H30), C32(H32),
 C33(H33), C34(H34), C35(H35), C36(H36)
;
_smtbx_masks_special_details
;
A solvent mask was calculated and 324 electrons were 
found in a volume of 1048\%A^3^ in 1 void per unit cell. 
This is consistent with the presence of 
1[CH2Cl2] per Asymmetric Unit 
which account for 336 electrons 
per unit cell.
;
_smtbx_masks_void_probe_radius 1.2
_smtbx_masks_void_truncation_radius 1.2
_olex2_submission_special_instructions 'No special instructions were received'

loop_
_space_group_symop_operation_xyz
'x, y, z'
'-x, y, -z+1/2'
'x+1/2, y+1/2, z'
'-x+1/2, y+1/2, -z+1/2'
'-x, -y, -z'
'x, -y, z-1/2'
'-x+1/2, -y+1/2, -z'
'x+1/2, -y+1/2, z-1/2'

loop_
_atom_site_label
_atom_site_type_symbol
_atom_site_fract_x
_atom_site_fract_y
_atom_site_fract_z
_atom_site_U_iso_or_equiv
_atom_site_adp_type
_atom_site_occupancy
_atom_site_site_symmetry_order
_atom_site_calc_flag
_atom_site_refinement_flags_posn
_atom_site_refinement_flags_adp
_atom_site_refinement_flags_occupancy
_atom_site_disorder_assembly
_atom_site_disorder_group
Pd1 Pd 0.31647(2) 0.63735(2) 0.35146(2) 0.02158(6) Uani 1 1 d . . . . .
Pd2 Pd 0.34207(2) 0.45586(2) 0.32462(2) 0.02144(6) Uani 1 1 d . . . . .
Cl1 Cl 0.29093(3) 0.79811(5) 0.38644(3) 0.03254(15) Uani 1 1 d . U . . .
Cl2 Cl 0.36150(3) 0.27847(5) 0.30099(3) 0.03501(16) Uani 1 1 d . U . . .
Cl3 Cl 0.61233(7) 0.07705(11) 0.68844(6) 0.1120(6) Uani 1 1 d . . . . .
Cl4 Cl 0.59007(5) 0.01823(14) 0.56009(7) 0.0962(5) Uani 1 1 d . . . . .
C1 C 0.23956(9) 0.6015(2) 0.29003(11) 0.0224(5) Uani 1 1 d . U . . .
H1 H 0.226247 0.660646 0.304276 0.027 Uiso 1 1 calc R U . . .
C2 C 0.26298(10) 0.6071(2) 0.24830(12) 0.0248(5) Uani 1 1 d . . . . .
H2 H 0.269112 0.671464 0.230239 0.030 Uiso 1 1 calc R U . . .
C3 C 0.27659(9) 0.4990(2) 0.23669(11) 0.0237(5) Uani 1 1 d . . . . .
H3 H 0.291932 0.480743 0.208770 0.028 Uiso 1 1 calc R U . . .
C4 C 0.26320(9) 0.4265(2) 0.27372(11) 0.0226(5) Uani 1 1 d . . . . .
H4 H 0.268773 0.350819 0.276127 0.027 Uiso 1 1 calc R U . . .
C5 C 0.23905(9) 0.4874(2) 0.30827(11) 0.0219(5) Uani 1 1 d . . . . .
C6 C 0.22025(9) 0.4456(2) 0.34897(11) 0.0223(5) Uani 1 1 d . . . . .
C7 C 0.18780(10) 0.5076(2) 0.37185(12) 0.0252(5) Uani 1 1 d . . . . .
C8 C 0.14945(10) 0.5717(2) 0.33163(14) 0.0301(6) Uani 1 1 d . . . . .
H8 H 0.144115 0.577637 0.288351 0.036 Uiso 1 1 calc R U . . .
C9 C 0.11912(12) 0.6269(2) 0.35445(16) 0.0385(7) Uani 1 1 d . . . . .
H9 H 0.092591 0.668885 0.326514 0.046 Uiso 1 1 calc R U . . .
C10 C 0.12727(12) 0.6210(2) 0.41781(16) 0.0391(7) Uani 1 1 d . . . . .
H10 H 0.106643 0.659664 0.433346 0.047 Uiso 1 1 calc R U . . .
C11 C 0.16540(12) 0.5588(2) 0.45830(15) 0.0368(7) Uani 1 1 d . . . . .
H11 H 0.171374 0.555824 0.501874 0.044 Uiso 1 1 calc R U . . .
C12 C 0.19500(11) 0.5008(2) 0.43549(13) 0.0304(6) Uani 1 1 d . . . . .
H12 H 0.220388 0.456031 0.463301 0.036 Uiso 1 1 calc R U . . .
C13 C 0.23165(10) 0.3322(2) 0.37146(12) 0.0239(5) Uani 1 1 d . . . . .
C14 C 0.19337(11) 0.2623(2) 0.36787(14) 0.0315(6) Uani 1 1 d . . . . .
H14 H 0.160518 0.288370 0.353085 0.038 Uiso 1 1 calc R U . . .
C15 C 0.20329(12) 0.1550(2) 0.38585(14) 0.0352(7) Uani 1 1 d . . . . .
H15 H 0.177056 0.107656 0.382275 0.042 Uiso 1 1 calc R U . . .
C16 C 0.25109(12) 0.1167(2) 0.40892(13) 0.0327(6) Uani 1 1 d . . . . .
H16 H 0.257617 0.043057 0.420789 0.039 Uiso 1 1 calc R U . . .
C17 C 0.28940(11) 0.1858(2) 0.41468(12) 0.0309(6) Uani 1 1 d . . . . .
H17 H 0.322349 0.160135 0.431425 0.037 Uiso 1 1 calc R U . . .
C18 C 0.27958(10) 0.2933(2) 0.39589(12) 0.0268(6) Uani 1 1 d . . . . .
H18 H 0.305993 0.340371 0.399850 0.032 Uiso 1 1 calc R U . . .
C19 C 0.38724(10) 0.6362(2) 0.43381(13) 0.0275(6) Uani 1 1 d . . . . .
H19 H 0.374936 0.688923 0.453761 0.033 Uiso 1 1 calc R U . . .
C20 C 0.39787(10) 0.6528(2) 0.38058(13) 0.0311(6) Uani 1 1 d . . . . .
H20 H 0.395253 0.719561 0.359187 0.037 Uiso 1 1 calc R U . . .
C21 C 0.41364(10) 0.5507(2) 0.36343(13) 0.0318(6) Uani 1 1 d . . . . .
H21 H 0.422443 0.539597 0.328479 0.038 Uiso 1 1 calc R U . . .
C22 C 0.41371(9) 0.4724(2) 0.40642(13) 0.0275(6) Uani 1 1 d . . . . .
H22 H 0.422201 0.398635 0.405514 0.033 Uiso 1 1 calc R U . . .
C23 C 0.39843(10) 0.5226(2) 0.45373(12) 0.0263(6) Uani 1 1 d . . . . .
C24 C 0.39730(9) 0.4758(2) 0.50687(12) 0.0258(5) Uani 1 1 d . . . . .
C25 C 0.37405(10) 0.5299(2) 0.54546(13) 0.0266(6) Uani 1 1 d . . . . .
C26 C 0.32789(10) 0.5796(2) 0.51751(13) 0.0289(6) Uani 1 1 d . . . . .
H26 H 0.311041 0.579394 0.472897 0.035 Uiso 1 1 calc R U . . .
C27 C 0.30652(11) 0.6294(2) 0.55467(14) 0.0331(6) Uani 1 1 d . . . . .
H27 H 0.274971 0.661898 0.535353 0.040 Uiso 1 1 calc R U . . .
C28 C 0.33107(12) 0.6316(2) 0.61948(15) 0.0345(7) Uani 1 1 d . . . . .
H28 H 0.316566 0.666407 0.644637 0.041 Uiso 1 1 calc R U . . .
C29 C 0.37687(12) 0.5832(2) 0.64793(14) 0.0349(7) Uani 1 1 d . . . . .
H29 H 0.393851 0.585575 0.692500 0.042 Uiso 1 1 calc R U . . .
C30 C 0.39790(11) 0.5314(2) 0.61152(13) 0.0305(6) Uani 1 1 d . . . . .
H30 H 0.428820 0.496464 0.631453 0.037 Uiso 1 1 calc R U . . .
C31 C 0.41900(10) 0.3671(2) 0.52800(12) 0.0271(6) Uani 1 1 d . . . . .
C32 C 0.39239(11) 0.2899(2) 0.54576(13) 0.0307(6) Uani 1 1 d . . . . .
H32 H 0.361115 0.307999 0.545566 0.037 Uiso 1 1 calc R U . . .
C33 C 0.41135(12) 0.1867(2) 0.56370(14) 0.0394(7) Uani 1 1 d . . . . .
H33 H 0.392667 0.134235 0.574713 0.047 Uiso 1 1 calc R U . . .
C34 C 0.45736(12) 0.1603(2) 0.56551(15) 0.0418(8) Uani 1 1 d . . . . .
H34 H 0.470318 0.089916 0.577780 0.050 Uiso 1 1 calc R U . . .
C35 C 0.48454(11) 0.2372(3) 0.54934(14) 0.0392(7) Uani 1 1 d . . . . .
H35 H 0.516254 0.219263 0.550941 0.047 Uiso 1 1 calc R U . . .
C36 C 0.46578(10) 0.3394(2) 0.53094(14) 0.0339(6) Uani 1 1 d . . . . .
H36 H 0.484783 0.391434 0.520178 0.041 Uiso 1 1 calc R U . . .
C37 C 0.52098(14) 0.3761(3) 0.73933(17) 0.0546(10) Uani 1 1 d . . . . .
H37A H 0.507630 0.377302 0.692648 0.066 Uiso 1 1 calc R U . . .
H37B H 0.540876 0.442262 0.754936 0.066 Uiso 1 1 calc R U . . .
C38 C 0.55239(13) 0.2820(4) 0.76216(16) 0.0551(10) Uani 1 1 d . . . . .
H38A H 0.568626 0.284880 0.808770 0.066 Uiso 1 1 calc R U . . .
H38B H 0.578387 0.283045 0.745238 0.066 Uiso 1 1 calc R U . . .
C39 C 0.5229(2) 0.1768(4) 0.7422(2) 0.0828(15) Uani 1 1 d . . . . .
H39A H 0.512742 0.166390 0.696251 0.099 Uiso 1 1 calc R U . . .
H39B H 0.544282 0.115338 0.764001 0.099 Uiso 1 1 calc R U . . .
C40 C 0.63227(15) 0.0067(3) 0.6379(2) 0.0579(10) Uani 1 1 d . . . . .
H40A H 0.636623 -0.070394 0.650193 0.069 Uiso 1 1 calc R U . . .
H40B H 0.664539 0.035417 0.641614 0.069 Uiso 1 1 calc R U . . .

loop_
_atom_site_aniso_label
_atom_site_aniso_U_11
_atom_site_aniso_U_22
_atom_site_aniso_U_33
_atom_site_aniso_U_23
_atom_site_aniso_U_13
_atom_site_aniso_U_12
Pd1 0.02727(11) 0.01821(10) 0.01997(10) -0.00078(7) 0.01006(8) -0.00237(7)
Pd2 0.02503(11) 0.01973(10) 0.01999(10) -0.00029(7) 0.00933(8) -0.00042(7)
Cl1 0.0393(4) 0.0258(3) 0.0328(4) -0.0082(3) 0.0145(3) 0.0000(3)
Cl2 0.0349(4) 0.0255(3) 0.0401(4) -0.0060(3) 0.0099(3) 0.0057(3)
Cl3 0.2037(17) 0.0912(9) 0.0718(8) 0.0489(7) 0.0872(10) 0.0840(10)
Cl4 0.0697(8) 0.1430(13) 0.0789(8) -0.0453(8) 0.0325(7) -0.0311(8)
C1 0.0236(12) 0.0203(12) 0.0196(12) 0.0011(10) 0.0046(10) 0.0015(10)
C2 0.0338(14) 0.0203(12) 0.0180(12) 0.0017(10) 0.0079(11) 0.0015(10)
C3 0.0288(13) 0.0230(12) 0.0171(12) -0.0005(10) 0.0068(10) 0.0019(10)
C4 0.0249(13) 0.0198(12) 0.0195(12) -0.0016(9) 0.0049(10) 0.0011(10)
C5 0.0215(12) 0.0224(12) 0.0178(12) -0.0012(10) 0.0035(10) 0.0007(10)
C6 0.0222(12) 0.0241(13) 0.0181(12) -0.0025(10) 0.0052(10) -0.0049(10)
C7 0.0283(14) 0.0227(13) 0.0266(13) -0.0057(10) 0.0131(11) -0.0059(10)
C8 0.0294(14) 0.0305(14) 0.0298(14) -0.0025(11) 0.0112(12) -0.0016(11)
C9 0.0344(16) 0.0310(15) 0.0517(19) -0.0045(13) 0.0187(15) 0.0015(12)
C10 0.0446(18) 0.0320(16) 0.053(2) -0.0141(14) 0.0320(16) -0.0072(13)
C11 0.0476(18) 0.0352(16) 0.0348(16) -0.0116(13) 0.0239(14) -0.0105(14)
C12 0.0357(15) 0.0294(14) 0.0285(14) -0.0049(11) 0.0152(12) -0.0082(12)
C13 0.0309(14) 0.0234(12) 0.0182(12) -0.0035(10) 0.0105(11) -0.0039(10)
C14 0.0368(16) 0.0284(14) 0.0366(15) -0.0055(12) 0.0224(13) -0.0069(12)
C15 0.0520(19) 0.0264(14) 0.0382(16) -0.0069(12) 0.0295(15) -0.0133(13)
C16 0.058(2) 0.0218(13) 0.0224(13) -0.0014(11) 0.0205(13) -0.0037(13)
C17 0.0400(16) 0.0274(14) 0.0200(13) 0.0019(11) 0.0061(12) 0.0031(12)
C18 0.0332(14) 0.0250(13) 0.0202(12) 0.0019(10) 0.0083(11) -0.0037(11)
C19 0.0253(13) 0.0279(14) 0.0276(14) -0.0028(11) 0.0085(11) -0.0060(11)
C20 0.0268(14) 0.0328(15) 0.0309(15) -0.0001(12) 0.0085(12) -0.0082(11)
C21 0.0268(14) 0.0415(16) 0.0282(14) -0.0015(12) 0.0119(12) -0.0072(12)
C22 0.0199(12) 0.0314(14) 0.0267(14) -0.0043(11) 0.0044(11) -0.0049(10)
C23 0.0237(13) 0.0272(13) 0.0244(13) -0.0036(10) 0.0058(11) -0.0042(10)
C24 0.0234(13) 0.0275(14) 0.0219(13) -0.0032(10) 0.0040(10) -0.0050(10)
C25 0.0319(14) 0.0219(13) 0.0260(13) -0.0002(10) 0.0114(11) -0.0054(11)
C26 0.0309(14) 0.0280(14) 0.0267(14) 0.0033(11) 0.0103(12) -0.0029(11)
C27 0.0366(16) 0.0252(14) 0.0409(17) 0.0033(12) 0.0191(13) -0.0006(12)
C28 0.0471(18) 0.0222(14) 0.0423(17) -0.0037(12) 0.0263(15) -0.0060(12)
C29 0.0485(18) 0.0284(15) 0.0271(14) -0.0053(11) 0.0142(13) -0.0092(13)
C30 0.0350(15) 0.0270(14) 0.0262(14) -0.0016(11) 0.0085(12) -0.0035(11)
C31 0.0271(14) 0.0293(14) 0.0205(13) -0.0023(10) 0.0048(11) -0.0026(11)
C32 0.0316(15) 0.0309(14) 0.0255(14) -0.0036(11) 0.0069(11) -0.0034(12)
C33 0.0483(19) 0.0279(15) 0.0368(17) -0.0032(12) 0.0113(14) -0.0093(13)
C34 0.0476(19) 0.0289(16) 0.0349(17) -0.0039(13) 0.0016(14) 0.0030(14)
C35 0.0304(15) 0.0408(17) 0.0352(16) -0.0064(13) 0.0007(13) 0.0047(13)
C36 0.0269(14) 0.0365(16) 0.0327(15) -0.0003(12) 0.0058(12) -0.0033(12)
C37 0.049(2) 0.083(3) 0.0363(18) -0.0060(18) 0.0213(16) -0.0106(19)
C38 0.0351(18) 0.099(3) 0.0303(17) -0.0004(18) 0.0118(14) 0.0097(19)
C39 0.118(4) 0.084(3) 0.046(2) 0.005(2) 0.032(3) 0.034(3)
C40 0.066(3) 0.0376(19) 0.082(3) 0.0073(19) 0.043(2) 0.0083(18)

loop_
_atom_type_symbol
_atom_type_description
_atom_type_scat_dispersion_real
_atom_type_scat_dispersion_imag
_atom_type_scat_source
C C 0.0033 0.0016 'International Tables Vol C Tables 4.2.6.8 and 6.1.1.4'
H H 0.0000 0.0000 'International Tables Vol C Tables 4.2.6.8 and 6.1.1.4'
Pd Pd -0.9988 1.0072 'International Tables Vol C Tables 4.2.6.8 and 6.1.1.4'
Cl Cl 0.1484 0.1585 'International Tables Vol C Tables 4.2.6.8 and 6.1.1.4'

loop_
_geom_angle_atom_site_label_1
_geom_angle_atom_site_label_2
_geom_angle_atom_site_label_3
_geom_angle
_geom_angle_site_symmetry_1
_geom_angle_site_symmetry_3
_geom_angle_publ_flag
Cl1 Pd1 Pd2 173.387(19) . . ?
C1 Pd1 Pd2 89.76(7) . . ?
C1 Pd1 Cl1 90.11(7) . . ?
C1 Pd1 C2 35.86(9) . . ?
C1 Pd1 C19 160.67(10) . . ?
C1 Pd1 C20 158.05(10) . . ?
C2 Pd1 Pd2 75.67(6) . . ?
C2 Pd1 Cl1 107.77(7) . . ?
C19 Pd1 Pd2 86.05(7) . . ?
C19 Pd1 Cl1 91.92(8) . . ?
C19 Pd1 C2 156.77(10) . . ?
C19 Pd1 C20 36.69(10) . . ?
C20 Pd1 Pd2 76.06(7) . . ?
C20 Pd1 Cl1 105.90(8) . . ?
C20 Pd1 C2 122.79(10) . . ?
Cl2 Pd2 Pd1 175.77(2) . . ?
C3 Pd2 Pd1 76.97(7) . . ?
C3 Pd2 Cl2 102.26(7) . . ?
C3 Pd2 C21 124.68(10) . . ?
C4 Pd2 Pd1 85.44(7) . . ?
C4 Pd2 Cl2 91.50(7) . . ?
C4 Pd2 C3 36.78(9) . . ?
C4 Pd2 C21 157.92(10) . . ?
C4 Pd2 C22 158.16(10) . . ?
C21 Pd2 Pd1 76.44(8) . . ?
C21 Pd2 Cl2 107.18(8) . . ?
C22 Pd2 Pd1 89.27(7) . . ?
C22 Pd2 Cl2 92.52(7) . . ?
C22 Pd2 C3 159.70(10) . . ?
C22 Pd2 C21 35.93(10) . . ?
Pd1 C1 H1 94.9 . . ?
C2 C1 Pd1 76.42(15) . . ?
C2 C1 H1 126.0 . . ?
C2 C1 C5 108.0(2) . . ?
C5 C1 Pd1 97.71(15) . . ?
C5 C1 H1 126.0 . . ?
Pd1 C2 H2 98.3 . . ?
C1 C2 Pd1 67.72(14) . . ?
C1 C2 H2 125.3 . . ?
C1 C2 C3 109.3(2) . . ?
C3 C2 Pd1 102.29(16) . . ?
C3 C2 H2 125.3 . . ?
Pd2 C3 H3 94.8 . . ?
C2 C3 Pd2 104.81(16) . . ?
C2 C3 H3 125.9 . . ?
C4 C3 Pd2 69.32(14) . . ?
C4 C3 C2 108.3(2) . . ?
C4 C3 H3 125.9 . . ?
Pd2 C4 H4 90.5 . . ?
C3 C4 Pd2 73.91(15) . . ?
C3 C4 H4 125.8 . . ?
C3 C4 C5 108.4(2) . . ?
C5 C4 Pd2 105.45(16) . . ?
C5 C4 H4 125.8 . . ?
C4 C5 C1 106.0(2) . . ?
C6 C5 C1 127.7(2) . . ?
C6 C5 C4 126.4(2) . . ?
C5 C6 C7 123.0(2) . . ?
C5 C6 C13 119.9(2) . . ?
C7 C6 C13 117.1(2) . . ?
C8 C7 C6 122.0(2) . . ?
C8 C7 C12 118.6(3) . . ?
C12 C7 C6 119.4(2) . . ?
C7 C8 H8 119.8 . . ?
C9 C8 C7 120.4(3) . . ?
C9 C8 H8 119.8 . . ?
C8 C9 H9 119.8 . . ?
C8 C9 C10 120.3(3) . . ?
C10 C9 H9 119.8 . . ?
C9 C10 H10 120.0 . . ?
C11 C10 C9 119.9(3) . . ?
C11 C10 H10 120.0 . . ?
C10 C11 H11 119.9 . . ?
C10 C11 C12 120.1(3) . . ?
C12 C11 H11 119.9 . . ?
C7 C12 H12 119.7 . . ?
C11 C12 C7 120.6(3) . . ?
C11 C12 H12 119.7 . . ?
C14 C13 C6 119.7(2) . . ?
C18 C13 C6 121.6(2) . . ?
C18 C13 C14 118.7(2) . . ?
C13 C14 H14 119.9 . . ?
C15 C14 C13 120.2(3) . . ?
C15 C14 H14 119.9 . . ?
C14 C15 H15 119.8 . . ?
C16 C15 C14 120.5(3) . . ?
C16 C15 H15 119.8 . . ?
C15 C16 H16 120.1 . . ?
C15 C16 C17 119.8(3) . . ?
C17 C16 H16 120.1 . . ?
C16 C17 H17 120.0 . . ?
C16 C17 C18 119.9(3) . . ?
C18 C17 H17 120.0 . . ?
C13 C18 C17 120.8(3) . . ?
C13 C18 H18 119.6 . . ?
C17 C18 H18 119.6 . . ?
Pd1 C19 H19 89.9 . . ?
C20 C19 Pd1 73.01(16) . . ?
C20 C19 H19 125.9 . . ?
C20 C19 C23 108.3(2) . . ?
C23 C19 Pd1 107.11(17) . . ?
C23 C19 H19 125.9 . . ?
Pd1 C20 H20 93.5 . . ?
C19 C20 Pd1 70.30(16) . . ?
C19 C20 H20 125.7 . . ?
C19 C20 C21 108.5(2) . . ?
C21 C20 Pd1 105.41(18) . . ?
C21 C20 H20 125.7 . . ?
Pd2 C21 H21 96.6 . . ?
C20 C21 Pd2 102.02(18) . . ?
C20 C21 H21 125.5 . . ?
C22 C21 Pd2 70.01(15) . . ?
C22 C21 C20 108.9(2) . . ?
C22 C21 H21 125.5 . . ?
Pd2 C22 H22 93.7 . . ?
C21 C22 Pd2 74.06(16) . . ?
C21 C22 H22 125.7 . . ?
C21 C22 C23 108.6(2) . . ?
C23 C22 Pd2 101.52(17) . . ?
C23 C22 H22 125.7 . . ?
C22 C23 C19 105.6(2) . . ?
C24 C23 C19 126.9(3) . . ?
C24 C23 C22 127.4(2) . . ?
C23 C24 C25 121.9(2) . . ?
C23 C24 C31 121.1(2) . . ?
C25 C24 C31 117.0(2) . . ?
C26 C25 C24 121.4(2) . . ?
C26 C25 C30 118.3(3) . . ?
C30 C25 C24 120.3(2) . . ?
C25 C26 H26 119.8 . . ?
C27 C26 C25 120.5(3) . . ?
C27 C26 H26 119.8 . . ?
C26 C27 H27 119.9 . . ?
C28 C27 C26 120.2(3) . . ?
C28 C27 H27 119.9 . . ?
C27 C28 H28 119.9 . . ?
C27 C28 C29 120.1(3) . . ?
C29 C28 H28 119.9 . . ?
C28 C29 H29 119.9 . . ?
C30 C29 C28 120.1(3) . . ?
C30 C29 H29 119.9 . . ?
C25 C30 H30 119.6 . . ?
C29 C30 C25 120.7(3) . . ?
C29 C30 H30 119.6 . . ?
C32 C31 C24 119.7(2) . . ?
C32 C31 C36 118.5(3) . . ?
C36 C31 C24 121.8(2) . . ?
C31 C32 H32 119.7 . . ?
C33 C32 C31 120.6(3) . . ?
C33 C32 H32 119.7 . . ?
C32 C33 H33 120.0 . . ?
C34 C33 C32 120.1(3) . . ?
C34 C33 H33 120.0 . . ?
C33 C34 H34 120.1 . . ?
C33 C34 C35 119.8(3) . . ?
C35 C34 H34 120.1 . . ?
C34 C35 H35 119.8 . . ?
C36 C35 C34 120.5(3) . . ?
C36 C35 H35 119.8 . . ?
C31 C36 H36 119.7 . . ?
C35 C36 C31 120.6(3) . . ?
C35 C36 H36 119.7 . . ?
C37 C37 H37A 109.2 2_656 . ?
C37 C37 H37B 109.2 2_656 . ?
H37A C37 H37B 107.9 . . ?
C38 C37 C37 111.9(3) . 2_656 ?
C38 C37 H37A 109.2 . . ?
C38 C37 H37B 109.2 . . ?
C37 C38 H38A 109.3 . . ?
C37 C38 H38B 109.3 . . ?
C37 C38 C39 111.5(3) . . ?
H38A C38 H38B 108.0 . . ?
C39 C38 H38A 109.3 . . ?
C39 C38 H38B 109.3 . . ?
C38 C39 H39A 109.1 . . ?
C38 C39 H39B 109.1 . . ?
C39 C39 C38 112.3(3) 2_656 . ?
C39 C39 H39A 109.1 2_656 . ?
C39 C39 H39B 109.1 2_656 . ?
H39A C39 H39B 107.9 . . ?
Cl3 C40 Cl4 110.9(2) . . ?
Cl3 C40 H40A 109.5 . . ?
Cl3 C40 H40B 109.5 . . ?
Cl4 C40 H40A 109.5 . . ?
Cl4 C40 H40B 109.5 . . ?
H40A C40 H40B 108.1 . . ?

loop_
_geom_bond_atom_site_label_1
_geom_bond_atom_site_label_2
_geom_bond_distance
_geom_bond_site_symmetry_2
_geom_bond_publ_flag
Pd1 Pd2 2.5261(3) . ?
Pd1 Cl1 2.3809(7) . ?
Pd1 C1 2.198(2) . ?
Pd1 C2 2.309(2) . ?
Pd1 C19 2.202(3) . ?
Pd1 C20 2.237(3) . ?
Pd2 Cl2 2.3883(7) . ?
Pd2 C3 2.247(2) . ?
Pd2 C4 2.188(3) . ?
Pd2 C21 2.273(3) . ?
Pd2 C22 2.221(3) . ?
Cl3 C40 1.734(4) . ?
Cl4 C40 1.741(5) . ?
C1 H1 0.9500 . ?
C1 C2 1.392(4) . ?
C1 C5 1.476(3) . ?
C2 H2 0.9500 . ?
C2 C3 1.452(4) . ?
C3 H3 0.9500 . ?
C3 C4 1.400(4) . ?
C4 H4 0.9500 . ?
C4 C5 1.471(3) . ?
C5 C6 1.368(3) . ?
C6 C7 1.479(4) . ?
C6 C13 1.490(4) . ?
C7 C8 1.395(4) . ?
C7 C12 1.400(4) . ?
C8 H8 0.9500 . ?
C8 C9 1.386(4) . ?
C9 H9 0.9500 . ?
C9 C10 1.386(5) . ?
C10 H10 0.9500 . ?
C10 C11 1.380(5) . ?
C11 H11 0.9500 . ?
C11 C12 1.387(4) . ?
C12 H12 0.9500 . ?
C13 C14 1.401(4) . ?
C13 C18 1.388(4) . ?
C14 H14 0.9500 . ?
C14 C15 1.388(4) . ?
C15 H15 0.9500 . ?
C15 C16 1.383(5) . ?
C16 H16 0.9500 . ?
C16 C17 1.384(4) . ?
C17 H17 0.9500 . ?
C17 C18 1.394(4) . ?
C18 H18 0.9500 . ?
C19 H19 0.9500 . ?
C19 C20 1.398(4) . ?
C19 C23 1.477(4) . ?
C20 H20 0.9500 . ?
C20 C21 1.456(4) . ?
C21 H21 0.9500 . ?
C21 C22 1.387(4) . ?
C22 H22 0.9500 . ?
C22 C23 1.473(4) . ?
C23 C24 1.368(4) . ?
C24 C25 1.482(4) . ?
C24 C31 1.489(4) . ?
C25 C26 1.401(4) . ?
C25 C30 1.404(4) . ?
C26 H26 0.9500 . ?
C26 C27 1.393(4) . ?
C27 H27 0.9500 . ?
C27 C28 1.381(4) . ?
C28 H28 0.9500 . ?
C28 C29 1.387(4) . ?
C29 H29 0.9500 . ?
C29 C30 1.384(4) . ?
C30 H30 0.9500 . ?
C31 C32 1.399(4) . ?
C31 C36 1.400(4) . ?
C32 H32 0.9500 . ?
C32 C33 1.392(4) . ?
C33 H33 0.9500 . ?
C33 C34 1.383(5) . ?
C34 H34 0.9500 . ?
C34 C35 1.388(5) . ?
C35 H35 0.9500 . ?
C35 C36 1.381(4) . ?
C36 H36 0.9500 . ?
C37 C37 1.504(7) 2_656 ?
C37 H37A 0.9900 . ?
C37 H37B 0.9900 . ?
C37 C38 1.454(5) . ?
C38 H38A 0.9900 . ?
C38 H38B 0.9900 . ?
C38 C39 1.534(6) . ?
C39 C39 1.532(10) 2_656 ?
C39 H39A 0.9900 . ?
C39 H39B 0.9900 . ?
C40 H40A 0.9900 . ?
C40 H40B 0.9900 . ?

loop_
_geom_torsion_atom_site_label_1
_geom_torsion_atom_site_label_2
_geom_torsion_atom_site_label_3
_geom_torsion_atom_site_label_4
_geom_torsion
_geom_torsion_site_symmetry_1
_geom_torsion_site_symmetry_2
_geom_torsion_site_symmetry_3
_geom_torsion_site_symmetry_4
_geom_torsion_publ_flag
Pd1 C1 C2 C3 95.73(19) . . . . ?
Pd1 C1 C5 C4 -78.88(18) . . . . ?
Pd1 C1 C5 C6 101.0(3) . . . . ?
Pd1 C2 C3 Pd2 -4.68(17) . . . . ?
Pd1 C2 C3 C4 68.0(2) . . . . ?
Pd1 C19 C20 C21 -100.2(2) . . . . ?
Pd1 C19 C23 C22 74.2(2) . . . . ?
Pd1 C19 C23 C24 -108.9(3) . . . . ?
Pd1 C20 C21 Pd2 -2.41(18) . . . . ?
Pd1 C20 C21 C22 -75.2(2) . . . . ?
Pd2 C3 C4 C5 101.32(18) . . . . ?
Pd2 C4 C5 C1 77.03(19) . . . . ?
Pd2 C4 C5 C6 -102.8(3) . . . . ?
Pd2 C21 C22 C23 -97.05(19) . . . . ?
Pd2 C22 C23 C19 -74.6(2) . . . . ?
Pd2 C22 C23 C24 108.6(3) . . . . ?
C1 C2 C3 Pd2 -75.1(2) . . . . ?
C1 C2 C3 C4 -2.4(3) . . . . ?
C1 C5 C6 C7 13.0(4) . . . . ?
C1 C5 C6 C13 -168.0(2) . . . . ?
C2 C1 C5 C4 -0.7(3) . . . . ?
C2 C1 C5 C6 179.1(2) . . . . ?
C2 C3 C4 Pd2 -99.39(18) . . . . ?
C2 C3 C4 C5 1.9(3) . . . . ?
C3 C4 C5 C1 -0.8(3) . . . . ?
C3 C4 C5 C6 179.4(2) . . . . ?
C4 C5 C6 C7 -167.2(2) . . . . ?
C4 C5 C6 C13 11.9(4) . . . . ?
C5 C1 C2 Pd1 -93.83(18) . . . . ?
C5 C1 C2 C3 1.9(3) . . . . ?
C5 C6 C7 C8 43.4(4) . . . . ?
C5 C6 C7 C12 -137.7(3) . . . . ?
C5 C6 C13 C14 -130.0(3) . . . . ?
C5 C6 C13 C18 49.8(3) . . . . ?
C6 C7 C8 C9 178.6(3) . . . . ?
C6 C7 C12 C11 179.4(2) . . . . ?
C6 C13 C14 C15 176.9(2) . . . . ?
C6 C13 C18 C17 -177.8(2) . . . . ?
C7 C6 C13 C14 49.1(3) . . . . ?
C7 C6 C13 C18 -131.1(3) . . . . ?
C7 C8 C9 C10 1.6(4) . . . . ?
C8 C7 C12 C11 -1.6(4) . . . . ?
C8 C9 C10 C11 -0.8(5) . . . . ?
C9 C10 C11 C12 -1.1(4) . . . . ?
C10 C11 C12 C7 2.4(4) . . . . ?
C12 C7 C8 C9 -0.3(4) . . . . ?
C13 C6 C7 C8 -135.7(3) . . . . ?
C13 C6 C7 C12 43.2(3) . . . . ?
C13 C14 C15 C16 1.6(4) . . . . ?
C14 C13 C18 C17 2.0(4) . . . . ?
C14 C15 C16 C17 0.6(4) . . . . ?
C15 C16 C17 C18 -1.4(4) . . . . ?
C16 C17 C18 C13 0.1(4) . . . . ?
C18 C13 C14 C15 -2.9(4) . . . . ?
C19 C20 C21 Pd2 71.5(2) . . . . ?
C19 C20 C21 C22 -1.2(3) . . . . ?
C19 C23 C24 C25 13.3(4) . . . . ?
C19 C23 C24 C31 -167.5(2) . . . . ?
C20 C19 C23 C22 -3.1(3) . . . . ?
C20 C19 C23 C24 173.8(3) . . . . ?
C20 C21 C22 Pd2 96.3(2) . . . . ?
C20 C21 C22 C23 -0.8(3) . . . . ?
C21 C22 C23 C19 2.3(3) . . . . ?
C21 C22 C23 C24 -174.5(3) . . . . ?
C22 C23 C24 C25 -170.5(2) . . . . ?
C22 C23 C24 C31 8.7(4) . . . . ?
C23 C19 C20 Pd1 102.90(19) . . . . ?
C23 C19 C20 C21 2.7(3) . . . . ?
C23 C24 C25 C26 45.4(4) . . . . ?
C23 C24 C25 C30 -135.3(3) . . . . ?
C23 C24 C31 C32 -133.4(3) . . . . ?
C23 C24 C31 C36 46.8(4) . . . . ?
C24 C25 C26 C27 179.6(2) . . . . ?
C24 C25 C30 C29 178.9(2) . . . . ?
C24 C31 C32 C33 177.9(2) . . . . ?
C24 C31 C36 C35 -178.5(3) . . . . ?
C25 C24 C31 C32 45.8(3) . . . . ?
C25 C24 C31 C36 -134.0(3) . . . . ?
C25 C26 C27 C28 1.0(4) . . . . ?
C26 C25 C30 C29 -1.7(4) . . . . ?
C26 C27 C28 C29 -0.8(4) . . . . ?
C27 C28 C29 C30 -0.7(4) . . . . ?
C28 C29 C30 C25 2.0(4) . . . . ?
C30 C25 C26 C27 0.2(4) . . . . ?
C31 C24 C25 C26 -133.9(3) . . . . ?
C31 C24 C25 C30 45.4(3) . . . . ?
C31 C32 C33 C34 1.5(4) . . . . ?
C32 C31 C36 C35 1.7(4) . . . . ?
C32 C33 C34 C35 0.0(5) . . . . ?
C33 C34 C35 C36 -0.5(5) . . . . ?
C34 C35 C36 C31 -0.3(5) . . . . ?
C36 C31 C32 C33 -2.3(4) . . . . ?
C37 C37 C38 C39 56.0(5) 2_656 . . . ?
C37 C38 C39 C39 -50.1(5) . . . 2_656 ?

loop_
_smtbx_masks_void_nr
_smtbx_masks_void_average_x
_smtbx_masks_void_average_y
_smtbx_masks_void_average_z
_smtbx_masks_void_volume
_smtbx_masks_void_count_electrons
_smtbx_masks_void_content
1 0.000 -0.280 0.250 261.8 81.0 '2 CH2Cl2'
2 0.000 0.280 0.750 261.8 81.1 '2 CH2Cl2'
3 0.500 0.220 0.250 261.8 81.0 '2 CH2Cl2'
4 0.500 0.780 0.750 261.8 81.1 '2 CH2Cl2'
